data_2206686
loop_
_publ_author_name
'Mack, Eric T.'
'Brown, Matthew J.'
'Krause, Jeanette A.'
'Lieberman, Deborah L.'
'Pinhas, Allan R.'

_publ_section_title
;
 2-(2-Bromo-4-chloroanilino)-2-phenylethanol
;
_journal_coeditor_code FL6179
_journal_issue 9
_journal_name_full 'Acta Crystallographica Section E'
_journal_page_first o2810
_journal_page_last o2812
_journal_paper_doi 10.1107/S1600536805024244
_journal_volume 61
_journal_year 2005
_chemical_formula_iupac 'C14 H13 Br Cl N O'
_chemical_formula_moiety 'C14 H13 Br Cl N O'
_chemical_formula_sum 'C14 H13 Br Cl N O'
_chemical_formula_weight 326.61
_chemical_name_systematic
;
2-(2-bromo-4-chloroanilino)-2-phenylethanol
;
_space_group_IT_number 88
_symmetry_cell_setting tetragonal
_symmetry_space_group_name_Hall '-I 4ad'
_symmetry_space_group_name_H-M 'I 41/a :2'
_atom_sites_solution_hydrogens mixed
_atom_sites_solution_primary direct
_atom_sites_solution_secondary difmap
_audit_creation_method SHELXL-97
_cell_angle_alpha 90.00
_cell_angle_beta 90.00
_cell_angle_gamma 90.00
_cell_formula_units_Z 16
_cell_length_a 25.5382(8)
_cell_length_b 25.5382(8)
_cell_length_c 8.4031(4)
_cell_measurement_reflns_used 8222
_cell_measurement_temperature 150(2)
_cell_measurement_theta_max 67.93
_cell_measurement_theta_min 3.46
_cell_volume 5480.5(4)
_computing_cell_refinement 'SAINT (Bruker, 2002)'
_computing_data_collection 'SMART (Bruker, 2002)'
_computing_data_reduction SAINT
_computing_molecular_graphics 'SHELXTL and DIAMOND (Brandenburg, 2005)'
_computing_publication_material SHELXTL
_computing_structure_refinement SHELXTL
_computing_structure_solution 'SHELXTL (Sheldrick, 2003)'
_diffrn_ambient_temperature 150(2)
_diffrn_detector_area_resol_mean 0.83
_diffrn_measured_fraction_theta_full 0.996
_diffrn_measured_fraction_theta_max 0.996
_diffrn_measurement_device_type 'Bruker SMART6000 CCD'
_diffrn_measurement_method \w
_diffrn_radiation_monochromator graphite
_diffrn_radiation_source 'fine-focus sealed tube'
_diffrn_radiation_type CuK\a
_diffrn_radiation_wavelength 1.54178
_diffrn_reflns_av_R_equivalents 0.0446
_diffrn_reflns_av_sigmaI/netI 0.0202
_diffrn_reflns_limit_h_max 30
_diffrn_reflns_limit_h_min -29
_diffrn_reflns_limit_k_max 30
_diffrn_reflns_limit_k_min -30
_diffrn_reflns_limit_l_max 10
_diffrn_reflns_limit_l_min -9
_diffrn_reflns_number 22328
_diffrn_reflns_theta_full 67.93
_diffrn_reflns_theta_max 67.93
_diffrn_reflns_theta_min 3.46
_diffrn_standards_decay_% 0
_diffrn_standards_number 0
_exptl_absorpt_coefficient_mu 5.776
_exptl_absorpt_correction_T_max 0.8019
_exptl_absorpt_correction_T_min 0.4584
_exptl_absorpt_correction_type multi-scan
_exptl_absorpt_process_details '(SADABS; Sheldrick, 2003)'
_exptl_crystal_colour colorless
_exptl_crystal_density_diffrn 1.583
_exptl_crystal_description plate
_exptl_crystal_F_000 2624
_exptl_crystal_size_max 0.16
_exptl_crystal_size_mid 0.13
_exptl_crystal_size_min 0.04
_refine_diff_density_max 0.354
_refine_diff_density_min -0.368
_refine_ls_extinction_method none
_refine_ls_goodness_of_fit_ref 1.104
_refine_ls_hydrogen_treatment mixed
_refine_ls_matrix_type full
_refine_ls_number_parameters 169
_refine_ls_number_reflns 2492
_refine_ls_number_restraints 0
_refine_ls_restrained_S_all 1.104
_refine_ls_R_factor_all 0.0241
_refine_ls_R_factor_gt 0.0232
_refine_ls_shift/su_max 0.001
_refine_ls_shift/su_mean 0.000
_refine_ls_structure_factor_coef Fsqd
_refine_ls_weighting_details 'calc w = 1/[\s^2^(Fo^2^)+(0.0325P)^2^+4.3217P] where P = (Fo^2^+2Fc^2^)/3'
_refine_ls_weighting_scheme calc
_refine_ls_wR_factor_gt 0.0607
_refine_ls_wR_factor_ref 0.0614
_reflns_number_gt 2405
_reflns_number_total 2492
_reflns_threshold_expression I>2\s(I)
_cod_data_source_file fl6179.cif
_cod_data_source_block I
_cod_original_sg_symbol_H-M 'I 41/a'
_cod_database_code 2206686
_cod_database_fobs_code 2206686

loop_
_symmetry_equiv_pos_as_xyz
'x, y, z'
'-x+1/2, -y, z+1/2'
'-y+3/4, x+1/4, z+1/4'
'y+3/4, -x+3/4, z+3/4'
'x+1/2, y+1/2, z+1/2'
'-x+1, -y+1/2, z+1'
'-y+5/4, x+3/4, z+3/4'
'y+5/4, -x+5/4, z+5/4'
'-x, -y, -z'
'x-1/2, y, -z-1/2'
'y-3/4, -x-1/4, -z-1/4'
'-y-3/4, x-3/4, -z-3/4'
'-x+1/2, -y+1/2, -z+1/2'
'x, y+1/2, -z'
'y-1/4, -x+1/4, -z+1/4'
'-y-1/4, x-1/4, -z-1/4'

loop_
_atom_site_label
_atom_site_fract_x
_atom_site_fract_y
_atom_site_fract_z
_atom_site_U_iso_or_equiv
_atom_site_adp_type
_atom_site_calc_flag
_atom_site_refinement_flags
_atom_site_occupancy
_atom_site_type_symbol
Br 0.363383(7) 0.053436(7) 0.50895(2) 0.03354(9) Uani d . 1 Br
Cl 0.565096(17) 0.066930(18) 0.26798(6) 0.03777(13) Uani d . 1 Cl
O1 0.26053(5) -0.04825(5) 0.18627(16) 0.0299(3) Uani d . 1 O
H1 0.2699(9) -0.0348(9) 0.110(3) 0.045 Uiso d . 1 H
N2 0.36299(5) -0.04612(5) 0.30811(18) 0.0256(3) Uani d . 1 N
H2 0.3391(8) -0.0306(8) 0.345(2) 0.031 Uiso d . 1 H
C1 0.50586(7) 0.03308(7) 0.2839(2) 0.0278(4) Uani d . 1 C
C2 0.49898(6) -0.01237(6) 0.1972(2) 0.0267(3) Uani d . 1 C
H3 0.5265 -0.0253 0.1322 0.032 Uiso calc R 1 H
C3 0.45182(6) -0.03900(6) 0.2054(2) 0.0258(3) Uani d . 1 C
H4 0.4475 -0.0703 0.1459 0.031 Uiso calc R 1 H
C4 0.41021(6) -0.02067(6) 0.30003(19) 0.0226(3) Uani d . 1 C
C5 0.41959(6) 0.02551(6) 0.38621(19) 0.0238(3) Uani d . 1 C
C6 0.46641(7) 0.05234(6) 0.3801(2) 0.0281(4) Uani d . 1 C
H5 0.4714 0.0834 0.4406 0.034 Uiso calc R 1 H
C7 0.34885(6) -0.08812(6) 0.1995(2) 0.0234(3) Uani d . 1 C
H6 0.3586 -0.0777 0.0887 0.028 Uiso calc R 1 H
C8 0.28920(6) -0.09573(6) 0.2084(2) 0.0265(3) Uani d . 1 C
H7 0.2784 -0.1212 0.1259 0.032 Uiso calc R 1 H
H8 0.2801 -0.1107 0.3134 0.032 Uiso calc R 1 H
C9 0.37582(6) -0.13964(6) 0.2398(2) 0.0245(3) Uani d . 1 C
C10 0.39542(7) -0.14922(7) 0.3916(2) 0.0324(4) Uani d . 1 C
H9 0.3926 -0.1231 0.4716 0.039 Uiso calc R 1 H
C11 0.41912(8) -0.19688(8) 0.4268(2) 0.0390(4) Uani d . 1 C
H10 0.4326 -0.2030 0.5306 0.047 Uiso calc R 1 H
C12 0.42320(7) -0.23542(7) 0.3121(3) 0.0369(4) Uani d . 1 C
H11 0.4391 -0.2680 0.3370 0.044 Uiso calc R 1 H
C13 0.40395(7) -0.22625(7) 0.1607(2) 0.0335(4) Uani d . 1 C
H12 0.4067 -0.2526 0.0814 0.040 Uiso calc R 1 H
C14 0.38056(6) -0.17848(6) 0.1243(2) 0.0286(4) Uani d . 1 C
H13 0.3677 -0.1723 0.0199 0.034 Uiso calc R 1 H

loop_
_atom_site_aniso_label
_atom_site_aniso_U_11
_atom_site_aniso_U_22
_atom_site_aniso_U_33
_atom_site_aniso_U_12
_atom_site_aniso_U_13
_atom_site_aniso_U_23
Br 0.03728(13) 0.02704(12) 0.03630(13) 0.00372(7) 0.00742(7) -0.00913(7)
Cl 0.0282(2) 0.0375(2) 0.0477(3) -0.01126(18) -0.00293(17) -0.00175(18)
O1 0.0243(6) 0.0299(6) 0.0354(7) 0.0047(5) 0.0051(5) 0.0047(5)
N2 0.0216(7) 0.0229(7) 0.0322(8) 0.0003(5) 0.0049(6) -0.0069(6)
C1 0.0245(8) 0.0275(8) 0.0315(9) -0.0039(7) -0.0048(7) 0.0045(7)
C2 0.0225(8) 0.0264(8) 0.0314(9) 0.0021(6) 0.0005(7) 0.0010(7)
C3 0.0252(8) 0.0219(8) 0.0303(8) 0.0015(6) 0.0001(7) -0.0035(6)
C4 0.0237(8) 0.0202(7) 0.0240(8) 0.0016(6) -0.0018(6) 0.0020(6)
C5 0.0267(8) 0.0210(7) 0.0237(8) 0.0038(6) -0.0001(6) -0.0006(6)
C6 0.0332(9) 0.0219(7) 0.0292(9) -0.0013(6) -0.0061(7) -0.0021(6)
C7 0.0218(8) 0.0216(7) 0.0267(8) -0.0015(6) 0.0020(6) -0.0022(6)
C8 0.0228(8) 0.0242(8) 0.0325(9) -0.0004(6) 0.0015(7) 0.0005(7)
C9 0.0190(7) 0.0222(8) 0.0322(9) -0.0028(6) 0.0031(6) -0.0007(6)
C10 0.0356(9) 0.0308(9) 0.0307(9) 0.0033(7) 0.0029(7) -0.0004(7)
C11 0.0399(10) 0.0395(10) 0.0377(10) 0.0054(8) 0.0016(8) 0.0096(8)
C12 0.0303(9) 0.0256(9) 0.0548(12) 0.0036(7) 0.0047(8) 0.0072(8)
C13 0.0250(8) 0.0245(8) 0.0511(11) -0.0019(7) 0.0024(8) -0.0079(8)
C14 0.0218(8) 0.0276(8) 0.0364(9) -0.0009(6) -0.0006(7) -0.0062(7)

loop_
_atom_type_symbol
_atom_type_description
_atom_type_scat_dispersion_real
_atom_type_scat_dispersion_imag
_atom_type_scat_source
C C 0.0181 0.0091 'International Tables Vol C Tables 4.2.6.8 and 6.1.1.4'
H H 0.0000 0.0000 'International Tables Vol C Tables 4.2.6.8 and 6.1.1.4'
N N 0.0311 0.0180 'International Tables Vol C Tables 4.2.6.8 and 6.1.1.4'
Cl Cl 0.3639 0.7018 'International Tables Vol C Tables 4.2.6.8 and 6.1.1.4'
Br Br -0.6763 1.2805 'International Tables Vol C Tables 4.2.6.8 and 6.1.1.4'
O O 0.0492 0.0322 'International Tables Vol C Tables 4.2.6.8 and 6.1.1.4'

loop_
_geom_angle_atom_site_label_1
_geom_angle_atom_site_label_2
_geom_angle_atom_site_label_3
_geom_angle
C8 O1 H1 109.3(18)
C4 N2 C7 122.47(14)
C4 N2 H2 117.4(14)
C7 N2 H2 115.2(15)
C2 C1 C6 120.98(15)
C2 C1 Cl 119.03(13)
C6 C1 Cl 119.98(13)
C1 C2 C3 119.79(15)
C1 C2 H3 120.1
C3 C2 H3 120.1
C2 C3 C4 121.43(15)
C2 C3 H4 119.3
C4 C3 H4 119.3
N2 C4 C5 121.49(14)
N2 C4 C3 122.29(14)
C5 C4 C3 116.22(14)
C6 C5 C4 123.09(15)
C6 C5 Br 119.15(12)
C4 C5 Br 117.70(12)
C5 C6 C1 118.48(15)
C5 C6 H5 120.8
C1 C6 H5 120.8
N2 C7 C9 112.66(13)
N2 C7 C8 107.99(13)
C9 C7 C8 109.14(13)
N2 C7 H6 109.0
C9 C7 H6 109.0
C8 C7 H6 109.0
O1 C8 C7 113.20(13)
O1 C8 H7 108.9
C7 C8 H7 108.9
O1 C8 H8 108.9
C7 C8 H8 108.9
H7 C8 H8 107.8
C10 C9 C14 118.82(16)
C10 C9 C7 121.22(15)
C14 C9 C7 119.95(15)
C11 C10 C9 120.34(17)
C11 C10 H9 119.8
C9 C10 H9 119.8
C12 C11 C10 120.51(19)
C12 C11 H10 119.7
C10 C11 H10 119.7
C11 C12 C13 119.61(17)
C11 C12 H11 120.2
C13 C12 H11 120.2
C12 C13 C14 120.16(17)
C12 C13 H12 119.9
C14 C13 H12 119.9
C13 C14 C9 120.54(17)
C13 C14 H13 119.7
C9 C14 H13 119.7

loop_
_geom_bond_atom_site_label_1
_geom_bond_atom_site_label_2
_geom_bond_distance
Br C5 1.9060(16)
Cl C1 1.7475(17)
O1 C8 1.429(2)
O1 H1 0.77(3)
N2 C4 1.372(2)
N2 C7 1.454(2)
N2 H2 0.79(2)
C1 C2 1.382(2)
C1 C6 1.382(3)
C2 C3 1.385(2)
C2 H3 0.9500
C3 C4 1.407(2)
C3 H4 0.9500
C4 C5 1.404(2)
C5 C6 1.379(2)
C6 H5 0.9500
C7 C9 1.523(2)
C7 C8 1.538(2)
C7 H6 1.0000
C8 H7 0.9900
C8 H8 0.9900
C9 C10 1.392(3)
C9 C14 1.393(2)
C10 C11 1.391(3)
C10 H9 0.9500
C11 C12 1.382(3)
C11 H10 0.9500
C12 C13 1.384(3)
C12 H11 0.9500
C13 C14 1.392(2)
C13 H12 0.9500
C14 H13 0.9500

loop_
_geom_hbond_atom_site_label_D
_geom_hbond_atom_site_label_H
_geom_hbond_atom_site_label_A
_geom_hbond_site_symmetry_A
_geom_hbond_distance_DH
_geom_hbond_distance_HA
_geom_hbond_distance_DA
_geom_hbond_angle_DHA
O1 H1 O1 7_444 0.77(3) 2.00(3) 2.7560(10) 170(3)

loop_
_geom_torsion_atom_site_label_1
_geom_torsion_atom_site_label_2
_geom_torsion_atom_site_label_3
_geom_torsion_atom_site_label_4
_geom_torsion
C6 C1 C2 C3 0.5(3)
Cl C1 C2 C3 -178.44(13)
C1 C2 C3 C4 0.3(3)
C7 N2 C4 C5 168.53(15)
C7 N2 C4 C3 -11.3(2)
C2 C3 C4 N2 179.14(16)
C2 C3 C4 C5 -0.7(2)
N2 C4 C5 C6 -179.51(15)
C3 C4 C5 C6 0.3(2)
N2 C4 C5 Br -2.5(2)
C3 C4 C5 Br 177.40(12)
C4 C5 C6 C1 0.4(2)
Br C5 C6 C1 -176.61(12)
C2 C1 C6 C5 -0.8(2)
Cl C1 C6 C5 178.07(13)
C4 N2 C7 C9 76.32(19)
C4 N2 C7 C8 -163.06(14)
N2 C7 C8 O1 51.93(18)
C9 C7 C8 O1 174.72(13)
N2 C7 C9 C10 21.4(2)
C8 C7 C9 C10 -98.51(18)
N2 C7 C9 C14 -159.47(14)
C8 C7 C9 C14 80.58(18)
C14 C9 C10 C11 -0.2(3)
C7 C9 C10 C11 178.88(16)
C9 C10 C11 C12 -0.4(3)
C10 C11 C12 C13 0.6(3)
C11 C12 C13 C14 -0.1(3)
C12 C13 C14 C9 -0.6(3)
C10 C9 C14 C13 0.7(2)
C7 C9 C14 C13 -178.39(15)
